data_4503176
loop_
_publ_author_name
'Uno, Kenjiro'
'Ogawa, Yoshihiro'
'Nakamura, Naotake'

_publ_section_title
;
 Polymorphism of Long-Chain Alkane-\a,\w-Diols with an Even Number of
 Carbon Atoms
;
_journal_issue 2
_journal_name_full 'Crystal Growth &amp; Design'
_journal_page_first 592
_journal_paper_doi 10.1021/cg700729q
_journal_volume 8
_journal_year 2008
_chemical_formula_moiety 'C24 H50 O2'
_chemical_formula_sum 'C24 H50 O2'
_chemical_formula_weight 370.64
_space_group_IT_number 15
_symmetry_cell_setting monoclinic
_symmetry_Int_Tables_number 15
_symmetry_space_group_name_Hall '-C 2yc'
_symmetry_space_group_name_H-M 'C 1 2/c 1'
_audit_creation_date 2007-07-24T07:30:20-00:00
_audit_creation_method 'WinGX routine CIF_UPDATE'
_cell_angle_alpha 90
_cell_angle_beta 93.688(18)
_cell_angle_gamma 90
_cell_formula_units_Z 4
_cell_length_a 9.682(3)
_cell_length_b 5.2434(18)
_cell_length_c 46.952(3)
_cell_measurement_reflns_used 22
_cell_measurement_temperature 296(2)
_cell_measurement_theta_max 23.58
_cell_measurement_theta_min 10.46
_cell_volume 2378.7(11)
_computing_molecular_graphics 'Ortep-3 for Windows (Farrugia, 1997)'
_computing_publication_material 'WinGX publication routines (Farrugia, 1999)'
_computing_structure_refinement 'SHELXL-97 (Sheldrick, 1997)'
_computing_structure_solution 'SHELXS-86 (Sheldrick, 1986)'
_diffrn_measured_fraction_theta_full 0.931
_diffrn_measured_fraction_theta_max 0.931
_diffrn_measurement_device_type 'Rigaku AFC5R'
_diffrn_measurement_method \w
_diffrn_radiation_probe x-ray
_diffrn_radiation_type CuK\a
_diffrn_radiation_wavelength 1.54178
_diffrn_reflns_av_R_equivalents 0.0615
_diffrn_reflns_limit_h_max 11
_diffrn_reflns_limit_h_min -1
_diffrn_reflns_limit_k_max 6
_diffrn_reflns_limit_k_min 0
_diffrn_reflns_limit_l_max 57
_diffrn_reflns_limit_l_min -57
_diffrn_reflns_number 2514
_diffrn_reflns_theta_full 70.11
_diffrn_reflns_theta_max 70.11
_diffrn_reflns_theta_min 3.77
_diffrn_standards_decay_% 0.13
_diffrn_standards_interval_count 150
_diffrn_standards_number 3
_exptl_absorpt_coefficient_mu 0.471
_exptl_absorpt_correction_T_max 0.9973
_exptl_absorpt_correction_T_min 0.9052
_exptl_absorpt_correction_type psi-scan
_exptl_absorpt_process_details '(North et al., 1968)'
_exptl_crystal_colour colorless
_exptl_crystal_density_diffrn 1.035
_exptl_crystal_density_method 'not measured'
_exptl_crystal_description plate
_exptl_crystal_F_000 840
_exptl_crystal_size_max 0.40
_exptl_crystal_size_mid 0.30
_exptl_crystal_size_min 0.02
_refine_diff_density_max 0.157
_refine_diff_density_min -0.204
_refine_ls_extinction_method none
_refine_ls_goodness_of_fit_ref 1.029
_refine_ls_hydrogen_treatment mixed
_refine_ls_matrix_type full
_refine_ls_number_parameters 121
_refine_ls_number_reflns 2112
_refine_ls_number_restraints 1
_refine_ls_restrained_S_all 1.029
_refine_ls_R_factor_gt 0.0559
_refine_ls_shift/su_max <0.001
_refine_ls_structure_factor_coef Fsqd
_refine_ls_weighting_details 'calc w=1/[\s^2^(Fo^2^)+(0.0995P)^2^+0.2475P] where P=(Fo^2^+2Fc^2^)/3'
_refine_ls_weighting_scheme calc
_refine_ls_wR_factor_ref 0.1996
_reflns_number_gt 1030
_reflns_number_total 2112
_reflns_threshold_expression >2sigma(I)
_cod_data_source_file cg700729q-file002.cif
_cod_data_source_block 3_Tetracosane-1,24-diol-I'
_cod_original_sg_symbol_H-M 'C 2/c'
_cod_database_code 4503176

loop_
_symmetry_equiv_pos_as_xyz
'x, y, z'
'-x, y, -z+1/2'
'x+1/2, y+1/2, z'
'-x+1/2, y+1/2, -z+1/2'
'-x, -y, -z'
'x, -y, z-1/2'
'-x+1/2, -y+1/2, -z'
'x+1/2, -y+1/2, z-1/2'

loop_
_atom_site_label
_atom_site_type_symbol
_atom_site_fract_x
_atom_site_fract_y
_atom_site_fract_z
_atom_site_U_iso_or_equiv
_atom_site_adp_type
_atom_site_occupancy
_atom_site_calc_flag
_atom_site_refinement_flags
O1 O 1.2127(2) -0.5544(3) 0.24077(4) 0.0717(7) Uani 1 d D
H1 H 1.234(3) -0.701(4) 0.2465(7) 0.108 Uiso 1 d D
C1 C 1.1112(2) -0.5955(5) 0.21813(4) 0.0494(7) Uani 1 d .
H1A H 1.0326 -0.685 0.2252 0.059 Uiso 1 calc R
H1B H 1.1495 -0.6996 0.2035 0.059 Uiso 1 calc R
C2 C 1.0652(2) -0.3432(5) 0.20576(4) 0.0488(7) Uani 1 d .
H2A H 1.1448 -0.2549 0.199 0.059 Uiso 1 calc R
H2B H 1.0286 -0.2399 0.2207 0.059 Uiso 1 calc R
C3 C 0.9558(2) -0.3693(5) 0.18134(4) 0.0463(6) Uani 1 d .
H3A H 0.9904 -0.482 0.1671 0.056 Uiso 1 calc R
H3B H 0.8743 -0.4485 0.1885 0.056 Uiso 1 calc R
C4 C 0.9139(2) -0.1185(5) 0.16727(4) 0.0469(6) Uani 1 d .
H4A H 0.9953 -0.0392 0.1601 0.056 Uiso 1 calc R
H4B H 0.8792 -0.0056 0.1815 0.056 Uiso 1 calc R
C5 C 0.8044(2) -0.1459(5) 0.14289(4) 0.0445(6) Uani 1 d .
H5A H 0.7226 -0.223 0.1502 0.053 Uiso 1 calc R
H5B H 0.8386 -0.261 0.1288 0.053 Uiso 1 calc R
C6 C 0.7632(2) 0.1040(5) 0.12835(4) 0.0467(6) Uani 1 d .
H6A H 0.8447 0.1803 0.1209 0.056 Uiso 1 calc R
H6B H 0.7297 0.2199 0.1425 0.056 Uiso 1 calc R
C7 C 0.6523(2) 0.0752(4) 0.10414(4) 0.0450(6) Uani 1 d .
H7A H 0.5708 -0.0007 0.1116 0.054 Uiso 1 calc R
H7B H 0.6857 -0.041 0.0901 0.054 Uiso 1 calc R
C8 C 0.6113(2) 0.3250(4) 0.08951(4) 0.0449(6) Uani 1 d .
H8A H 0.5787 0.4418 0.1036 0.054 Uiso 1 calc R
H8B H 0.6926 0.4001 0.0819 0.054 Uiso 1 calc R
C9 C 0.4997(2) 0.2968(5) 0.06554(4) 0.0471(6) Uani 1 d .
H9A H 0.5321 0.179 0.0515 0.056 Uiso 1 calc R
H9B H 0.4183 0.2225 0.0732 0.056 Uiso 1 calc R
C10 C 0.4588(2) 0.5446(4) 0.05071(4) 0.0450(6) Uani 1 d .
H10A H 0.5402 0.6187 0.043 0.054 Uiso 1 calc R
H10B H 0.4266 0.6627 0.0647 0.054 Uiso 1 calc R
C11 C 0.3468(2) 0.5159(5) 0.02677(4) 0.0460(6) Uani 1 d .
H11A H 0.379 0.398 0.0127 0.055 Uiso 1 calc R
H11B H 0.2654 0.4418 0.0345 0.055 Uiso 1 calc R
C12 C 0.3060(2) 0.7644(5) 0.01197(4) 0.0458(6) Uani 1 d .
H12A H 0.3874 0.8385 0.0042 0.055 Uiso 1 calc R
H12B H 0.2739 0.8824 0.026 0.055 Uiso 1 calc R

loop_
_atom_site_aniso_label
_atom_site_aniso_U_11
_atom_site_aniso_U_22
_atom_site_aniso_U_33
_atom_site_aniso_U_23
_atom_site_aniso_U_13
_atom_site_aniso_U_12
O1 0.0872(13) 0.0534(13) 0.0671(11) 0.0037(10) -0.0523(9) 0.0027(11)
C1 0.0560(14) 0.0459(14) 0.0431(12) 0.0013(10) -0.0222(10) 0.0022(12)
C2 0.0533(14) 0.0453(15) 0.0449(12) 0.0033(10) -0.0181(10) 0.0025(12)
C3 0.0483(13) 0.0450(14) 0.0433(12) 0.0061(10) -0.0149(10) 0.0026(11)
C4 0.0493(13) 0.0450(14) 0.0443(12) 0.0029(10) -0.0136(10) 0.0032(11)
C5 0.0454(13) 0.0445(15) 0.0416(12) 0.0086(10) -0.0122(10) 0.0022(11)
C6 0.0483(13) 0.0435(13) 0.0458(12) 0.0060(10) -0.0153(10) 0.0031(11)
C7 0.0479(13) 0.0433(15) 0.0418(12) 0.0068(10) -0.0124(10) 0.0035(11)
C8 0.0483(13) 0.0423(15) 0.0419(12) 0.0070(10) -0.0129(10) 0.0032(11)
C9 0.0487(13) 0.0478(15) 0.0424(12) 0.0061(10) -0.0146(10) 0.0037(11)
C10 0.0458(13) 0.0446(15) 0.0427(12) 0.0094(10) -0.0120(10) 0.0024(11)
C11 0.0464(13) 0.0459(14) 0.0437(12) 0.0064(10) -0.0132(10) 0.0060(11)
C12 0.0476(12) 0.0441(15) 0.0439(11) 0.0065(10) -0.0119(9) 0.0049(10)

loop_
_atom_type_symbol
_atom_type_description
_atom_type_scat_dispersion_real
_atom_type_scat_dispersion_imag
_atom_type_scat_source
C C 0.0181 0.0091 'International Tables Vol C Tables 4.2.6.8 and 6.1.1.4'
H H 0 0 'International Tables Vol C Tables 4.2.6.8 and 6.1.1.4'
O O 0.0492 0.0322 'International Tables Vol C Tables 4.2.6.8 and 6.1.1.4'

loop_
_geom_angle_atom_site_label_1
_geom_angle_atom_site_label_2
_geom_angle_atom_site_label_3
_geom_angle
_geom_angle_site_symmetry_1
_geom_angle_site_symmetry_3
C1 O1 H1 105(2) . .
O1 C1 C2 109.30(18) . .
O1 C1 H1A 109.8 . .
C2 C1 H1A 109.8 . .
O1 C1 H1B 109.8 . .
C2 C1 H1B 109.8 . .
H1A C1 H1B 108.3 . .
C1 C2 C3 112.9(2) . .
C1 C2 H2A 109 . .
C3 C2 H2A 109 . .
C1 C2 H2B 109 . .
C3 C2 H2B 109 . .
H2A C2 H2B 107.8 . .
C4 C3 C2 113.94(19) . .
C4 C3 H3A 108.8 . .
C2 C3 H3A 108.8 . .
C4 C3 H3B 108.8 . .
C2 C3 H3B 108.8 . .
H3A C3 H3B 107.7 . .
C3 C4 C5 113.66(18) . .
C3 C4 H4A 108.8 . .
C5 C4 H4A 108.8 . .
C3 C4 H4B 108.8 . .
C5 C4 H4B 108.8 . .
H4A C4 H4B 107.7 . .
C4 C5 C6 114.09(19) . .
C4 C5 H5A 108.7 . .
C6 C5 H5A 108.7 . .
C4 C5 H5B 108.7 . .
C6 C5 H5B 108.7 . .
H5A C5 H5B 107.6 . .
C5 C6 C7 113.76(19) . .
C5 C6 H6A 108.8 . .
C7 C6 H6A 108.8 . .
C5 C6 H6B 108.8 . .
C7 C6 H6B 108.8 . .
H6A C6 H6B 107.7 . .
C6 C7 C8 113.84(19) . .
C6 C7 H7A 108.8 . .
C8 C7 H7A 108.8 . .
C6 C7 H7B 108.8 . .
C8 C7 H7B 108.8 . .
H7A C7 H7B 107.7 . .
C9 C8 C7 113.88(18) . .
C9 C8 H8A 108.8 . .
C7 C8 H8A 108.8 . .
C9 C8 H8B 108.8 . .
C7 C8 H8B 108.8 . .
H8A C8 H8B 107.7 . .
C10 C9 C8 114.24(18) . .
C10 C9 H9A 108.7 . .
C8 C9 H9A 108.7 . .
C10 C9 H9B 108.7 . .
C8 C9 H9B 108.7 . .
H9A C9 H9B 107.6 . .
C9 C10 C11 114.13(19) . .
C9 C10 H10A 108.7 . .
C11 C10 H10A 108.7 . .
C9 C10 H10B 108.7 . .
C11 C10 H10B 108.7 . .
H10A C10 H10B 107.6 . .
C12 C11 C10 113.99(18) . .
C12 C11 H11A 108.8 . .
C10 C11 H11A 108.8 . .
C12 C11 H11B 108.8 . .
C10 C11 H11B 108.8 . .
H11A C11 H11B 107.6 . .
C11 C12 C12 114.0(3) . 7_565
C11 C12 H12A 108.8 . .
C12 C12 H12A 108.8 7_565 .
C11 C12 H12B 108.8 . .
C12 C12 H12B 108.8 7_565 .
H12A C12 H12B 107.7 . .

loop_
_geom_bond_atom_site_label_1
_geom_bond_atom_site_label_2
_geom_bond_distance
_geom_bond_site_symmetry_2
O1 C1 1.417(2) .
O1 H1 0.836(19) .
C1 C2 1.501(3) .
C1 H1A 0.97 .
C1 H1B 0.97 .
C2 C3 1.517(3) .
C2 H2A 0.97 .
C2 H2B 0.97 .
C3 C4 1.515(3) .
C3 H3A 0.97 .
C3 H3B 0.97 .
C4 C5 1.516(2) .
C4 H4A 0.97 .
C4 H4B 0.97 .
C5 C6 1.519(3) .
C5 H5A 0.97 .
C5 H5B 0.97 .
C6 C7 1.520(2) .
C6 H6A 0.97 .
C6 H6B 0.97 .
C7 C8 1.520(3) .
C7 H7A 0.97 .
C7 H7B 0.97 .
C8 C9 1.516(3) .
C8 H8A 0.97 .
C8 H8B 0.97 .
C9 C10 1.515(3) .
C9 H9A 0.97 .
C9 H9B 0.97 .
C10 C11 1.518(2) .
C10 H10A 0.97 .
C10 H10B 0.97 .
C11 C12 1.517(3) .
C11 H11A 0.97 .
C11 H11B 0.97 .
C12 C12 1.518(4) 7_565
C12 H12A 0.97 .
C12 H12B 0.97 .

loop_
_geom_hbond_atom_site_label_D
_geom_hbond_atom_site_label_H
_geom_hbond_atom_site_label_A
_geom_hbond_site_symmetry_A
_geom_hbond_distance_DH
_geom_hbond_distance_HA
_geom_hbond_distance_DA
_geom_hbond_angle_DHA
O1 H1 O1 4_745 0.836(19) 2.004(19) 2.8401(14) 178(3)

loop_
_geom_torsion_atom_site_label_1
_geom_torsion_atom_site_label_2
_geom_torsion_atom_site_label_3
_geom_torsion_atom_site_label_4
_geom_torsion
_geom_torsion_site_symmetry_3
_geom_torsion_site_symmetry_4
O1 C1 C2 C3 -179.83(16) . .
C1 C2 C3 C4 -176.44(16) . .
C2 C3 C4 C5 -179.95(16) . .
C3 C4 C5 C6 -179.14(16) . .
C4 C5 C6 C7 -179.39(16) . .
C5 C6 C7 C8 -179.82(16) . .
C6 C7 C8 C9 -179.45(16) . .
C7 C8 C9 C10 -179.64(16) . .
C8 C9 C10 C11 -179.86(16) . .
C9 C10 C11 C12 179.97(16) . .
C10 C11 C12 C12 180.00(17) . 7_565
C11 C12 C12 C11 180.00(15) 7_565 7_565
